data_4512443
loop_
_publ_author_name
'Mamada, Masashi'
'Katagiri, Hiroshi'
'Sakanoue, Tomo'
'Tokito, Shizuo'

_publ_section_title
;
 Characterization of New Rubrene Analogues with Heteroaryl Substituents
;
_journal_issue 1
_journal_name_full 'Crystal Growth &amp; Design'
_journal_page_first 442
_journal_paper_doi 10.1021/cg501519a
_journal_volume 15
_journal_year 2015
_chemical_formula_moiety 'C34 H20 O4'
_chemical_formula_sum 'C34 H20 O4'
_chemical_formula_weight 492.50
_chemical_name_systematic
; 
 ? 
;
_space_group_IT_number 2
_space_group_name_Hall '-P 1'
_symmetry_cell_setting triclinic
_symmetry_space_group_name_Hall '-P 1'
_symmetry_space_group_name_H-M 'P -1'
_atom_sites_solution_hydrogens geom
_atom_sites_solution_primary direct
_atom_sites_solution_secondary difmap
_audit_creation_method SHELXL-97
_cell_angle_alpha 83.481(13)
_cell_angle_beta 89.450(15)
_cell_angle_gamma 64.2750(10)
_cell_formula_units_Z 3
_cell_length_a 10.553(3)
_cell_length_b 11.340(3)
_cell_length_c 16.568(6)
_cell_measurement_reflns_used 5933
_cell_measurement_temperature 93(2)
_cell_measurement_theta_max 31.1
_cell_measurement_theta_min 2.0
_cell_volume 1772.9(9)
_computing_cell_refinement 'CrystalClear (Rigaku Inc., 2008)'
_computing_data_collection 'CrystalClear (Rigaku Inc., 2008)'
_computing_data_reduction 'CrystalClear (Rigaku Inc., 2008)'
_computing_molecular_graphics 'PLATON (Spek, 2009)'
_computing_publication_material 'Yadokari-XG 2009 (Wakita, Kabuto et al., 2009)'
_computing_structure_refinement 'SHELXL-97 (Sheldrick, 2008)'
_computing_structure_solution 'SHELXS-97 (Sheldrick, 2008)'
_diffrn_ambient_temperature 93(2)
_diffrn_detector_area_resol_mean 28.5714
_diffrn_measured_fraction_theta_full 0.993
_diffrn_measured_fraction_theta_max 0.993
_diffrn_measurement_device 'Rigaku Saturn'
_diffrn_measurement_method \w
_diffrn_radiation_detector CCD
_diffrn_radiation_monochromator 'Graphite Monochromator'
_diffrn_radiation_source 'Rotating Anode'
_diffrn_radiation_type MoK\a
_diffrn_radiation_wavelength 0.71075
_diffrn_reflns_av_R_equivalents 0.0380
_diffrn_reflns_av_sigmaI/netI 0.0404
_diffrn_reflns_limit_h_max 13
_diffrn_reflns_limit_h_min -13
_diffrn_reflns_limit_k_max 14
_diffrn_reflns_limit_k_min -14
_diffrn_reflns_limit_l_max 21
_diffrn_reflns_limit_l_min -21
_diffrn_reflns_number 29259
_diffrn_reflns_theta_full 27.48
_diffrn_reflns_theta_max 27.48
_diffrn_reflns_theta_min 3.37
_exptl_absorpt_coefficient_mu 0.090
_exptl_absorpt_correction_T_max 1.000
_exptl_absorpt_correction_T_min 0.790
_exptl_absorpt_correction_type multi-scan
_exptl_absorpt_process_details '(REQAB; Jacobson, 1998)'
_exptl_crystal_colour red
_exptl_crystal_density_diffrn 1.384
_exptl_crystal_density_method 'not measured'
_exptl_crystal_description platelet
_exptl_crystal_F_000 768
_exptl_crystal_size_max 0.30
_exptl_crystal_size_mid 0.30
_exptl_crystal_size_min 0.12
_refine_diff_density_max 0.266
_refine_diff_density_min -0.220
_refine_diff_density_rms 0.044
_refine_ls_extinction_method none
_refine_ls_goodness_of_fit_ref 1.066
_refine_ls_hydrogen_treatment mixed
_refine_ls_matrix_type full
_refine_ls_number_parameters 604
_refine_ls_number_reflns 8085
_refine_ls_number_restraints 180
_refine_ls_restrained_S_all 1.071
_refine_ls_R_factor_all 0.0614
_refine_ls_R_factor_gt 0.0459
_refine_ls_shift/su_max 0.001
_refine_ls_shift/su_mean 0.000
_refine_ls_structure_factor_coef Fsqd
_refine_ls_weighting_details 'calc w=1/[\s^2^(Fo^2^)+(0.0509P)^2^+0.2805P] where P=(Fo^2^+2Fc^2^)/3'
_refine_ls_weighting_scheme calc
_refine_ls_wR_factor_gt 0.1018
_refine_ls_wR_factor_ref 0.1100
_reflns_number_gt 6542
_reflns_number_total 8085
_reflns_threshold_expression >2sigma(I)
_cod_data_source_file cg501519a_si_002.cif
_cod_data_source_block compd3-FR0-formI-platelet
_cod_depositor_comments
;
The following automatic conversions were performed:

'_exptl_absorpt_correction_type' value 'Multi-scan' changed to
'multi-scan' according to
/home/saulius/struct/COD-crude-data--automatic-downloads/rss-feeds/ACS/lib/dictionaries/cif_core.dic
dictionary named 'cif_core.dic' version 2.4.2 from 2011-04-26.

Automatic conversion script
Id: cif_fix_values 2935 2014-11-11 08:27:57Z andrius 

 Adding full bibliography for 4512440--4512445.cif.
;
_cod_database_code 4512443

loop_
_symmetry_equiv_pos_as_xyz
'x, y, z'
'-x, -y, -z'

loop_
_atom_site_label
_atom_site_type_symbol
_atom_site_fract_x
_atom_site_fract_y
_atom_site_fract_z
_atom_site_U_iso_or_equiv
_atom_site_adp_type
_atom_site_occupancy
_atom_site_symmetry_multiplicity
_atom_site_calc_flag
_atom_site_refinement_flags
_atom_site_disorder_assembly
_atom_site_disorder_group
C1 C -0.28782(16) 0.86411(15) 0.52064(9) 0.0218(3) Uani 1 1 d . . .
H1 H -0.3454 0.9030 0.4723 0.026 Uiso 1 1 calc R . .
C2 C -0.31084(16) 0.93482(15) 0.58447(9) 0.0241(3) Uani 1 1 d . . .
H2 H -0.3825 1.0228 0.5800 0.029 Uiso 1 1 calc R . .
C3 C -0.22811(16) 0.87772(15) 0.65795(9) 0.0232(3) Uani 1 1 d . . .
H3 H -0.2436 0.9285 0.7020 0.028 Uiso 1 1 calc R . .
C4 C -0.12716(16) 0.75142(15) 0.66584(9) 0.0207(3) Uani 1 1 d . . .
H4 H -0.0750 0.7141 0.7161 0.025 Uiso 1 1 calc R . .
C5 C -0.09737(15) 0.67273(14) 0.59957(9) 0.0176(3) Uani 1 1 d . . .
C6 C -0.17866(15) 0.73207(14) 0.52438(8) 0.0176(3) Uani 1 1 d . . .
C7 C -0.15137(15) 0.66046(14) 0.45750(8) 0.0177(3) Uani 1 1 d . . .
C8 C -0.03969(15) 0.53086(14) 0.46160(8) 0.0166(3) Uani 1 1 d . . .
C9 C -0.00394(15) 0.45868(14) 0.39309(8) 0.0169(3) Uani 1 1 d . . .
C10 C -0.25025(15) 0.72301(14) 0.38575(9) 0.0191(3) Uani 1 1 d . . .
C11 C -0.27163(17) 0.82111(15) 0.32525(9) 0.0234(3) Uani 1 1 d . . .
H11 H -0.2126 0.8640 0.3133 0.028 Uiso 1 1 calc R . .
C12 C -0.40009(17) 0.84775(16) 0.28274(9) 0.0266(4) Uani 1 1 d . . .
H12 H -0.4427 0.9113 0.2367 0.032 Uiso 1 1 calc R . .
C13 C -0.44896(16) 0.76559(16) 0.32042(9) 0.0267(4) Uani 1 1 d . . .
H13 H -0.5334 0.7619 0.3047 0.032 Uiso 1 1 calc R . .
O1 O -0.36031(10) 0.68792(10) 0.38464(6) 0.0223(2) Uani 1 1 d . . .
C14 C -0.05936(15) 0.52458(14) 0.30998(8) 0.0182(3) Uani 1 1 d . . .
C15 C -0.14983(16) 0.52121(15) 0.25435(9) 0.0210(3) Uani 1 1 d . . .
H15 H -0.2078 0.4764 0.2619 0.025 Uiso 1 1 calc R . .
C16 C -0.14148(16) 0.59836(15) 0.18160(9) 0.0229(3) Uani 1 1 d . . .
H16 H -0.1931 0.6151 0.1316 0.027 Uiso 1 1 calc R . .
C17 C -0.04643(17) 0.64231(16) 0.19808(9) 0.0248(3) Uani 1 1 d . . .
H17 H -0.0204 0.6970 0.1606 0.030 Uiso 1 1 calc R . .
O2 O 0.00793(11) 0.59781(10) 0.27611(6) 0.0220(2) Uani 1 1 d . . .
C18 C 0.90652(15) 0.40318(14) 0.00239(9) 0.0192(3) Uani 1 1 d . . .
H18 H 0.9980 0.3784 -0.0178 0.023 Uiso 1 1 calc R . .
C19 C 0.79731(16) 0.51259(14) -0.03403(9) 0.0207(3) Uani 1 1 d . . .
H19 H 0.8126 0.5630 -0.0796 0.025 Uiso 1 1 calc R . .
C20 C 0.66019(15) 0.55210(14) -0.00425(9) 0.0203(3) Uani 1 1 d . . .
H20 H 0.5835 0.6268 -0.0316 0.024 Uiso 1 1 calc R . .
C21 C 0.63726(15) 0.48444(14) 0.06283(9) 0.0182(3) Uani 1 1 d . A .
H21 H 0.5449 0.5137 0.0823 0.022 Uiso 1 1 calc R . .
C22 C 0.73224(15) 0.30222(14) 0.17737(8) 0.0167(3) Uani 1 1 d . A .
C23 C 0.84536(15) 0.13314(14) 0.29815(9) 0.0179(3) Uani 1 1 d . A .
C24 C 0.95945(16) -0.04739(15) 0.41205(9) 0.0215(3) Uani 1 1 d . A .
H24 H 0.8942 0.0023 0.4491 0.026 Uiso 1 1 calc R . .
C25 C 1.05760(16) -0.17108(16) 0.43829(9) 0.0249(3) Uani 1 1 d . . .
H25 H 1.0621 -0.2055 0.4938 0.030 Uiso 1 1 calc R . .
C26 C 1.15348(16) -0.24964(15) 0.38411(10) 0.0246(3) Uani 1 1 d . . .
H26 H 1.2175 -0.3381 0.4025 0.030 Uiso 1 1 calc R . .
C27 C 1.15425(16) -0.19891(14) 0.30593(9) 0.0216(3) Uani 1 1 d . . .
H27 H 1.2188 -0.2526 0.2701 0.026 Uiso 1 1 calc R . .
C28 C 1.07127(14) -0.00519(14) 0.20006(8) 0.0170(3) Uani 1 1 d . . .
C29 C 0.99556(14) 0.20243(14) 0.10278(8) 0.0164(3) Uani 1 1 d . . .
C30 C 0.88728(14) 0.32387(14) 0.07072(8) 0.0158(3) Uani 1 1 d . A .
C31 C 0.75015(14) 0.36942(13) 0.10489(8) 0.0159(3) Uani 1 1 d . . .
C32 C 0.97422(15) 0.12716(14) 0.17197(8) 0.0166(3) Uani 1 1 d . A .
C33 C 0.84795(15) 0.18819(14) 0.21661(8) 0.0165(3) Uani 1 1 d . . .
C34 C 1.05876(15) -0.06514(14) 0.27663(9) 0.0180(3) Uani 1 1 d . A .
C35 C 0.95210(15) 0.00993(14) 0.32938(9) 0.0178(3) Uani 1 1 d . . .
C36 C 0.59027(15) 0.34403(15) 0.20927(9) 0.0203(3) Uani 1 1 d U . .
C37 C 0.49370(16) 0.45638(16) 0.23441(9) 0.0257(3) Uani 1 1 d U A .
H37 H 0.5044 0.5346 0.2381 0.031 Uiso 1 1 calc R . .
C38 C 0.37279(17) 0.43588(19) 0.25436(10) 0.0347(4) Uani 1 1 d U . .
H38 H 0.2876 0.4969 0.2743 0.042 Uiso 1 1 calc R A .
C39 C 0.40334(18) 0.3138(2) 0.23949(11) 0.0384(4) Uani 1 1 d U A .
H39 H 0.3412 0.2735 0.2478 0.046 Uiso 1 1 calc R . .
O3 O 0.53611(12) 0.25342(12) 0.21054(7) 0.0306(3) Uani 1 1 d U A .
C40 C 0.73794(16) 0.21064(14) 0.35295(9) 0.0203(3) Uani 1 1 d . . .
C41 C 0.63557(17) 0.19420(16) 0.39551(10) 0.0272(4) Uani 1 1 d . A .
H41 H 0.6101 0.1235 0.3952 0.033 Uiso 1 1 calc R . .
C42 C 0.57334(18) 0.30366(16) 0.44092(10) 0.0313(4) Uani 1 1 d . . .
H42 H 0.4981 0.3203 0.4766 0.038 Uiso 1 1 calc R A .
C43 C 0.64163(18) 0.37864(16) 0.42344(9) 0.0298(4) Uani 1 1 d . A .
H43 H 0.6209 0.4589 0.4450 0.036 Uiso 1 1 calc R . .
O4 O 0.74510(11) 0.32377(10) 0.37044(6) 0.0241(2) Uani 1 1 d . A .
C44 C 1.18043(13) -0.08472(13) 0.14741(8) 0.0179(3) Uani 1 1 d D . .
C45 C 1.17372(16) -0.13289(15) 0.07794(9) 0.0275(4) Uani 1 1 d D . .
H45 H 1.0907 -0.1181 0.0480 0.033 Uiso 1 1 calc R . .
C46 C 1.31561(16) -0.21072(16) 0.05772(10) 0.0309(4) Uani 1 1 d D . .
H46 H 1.3451 -0.2573 0.0117 0.037 Uiso 1 1 calc R . .
C47 C 1.39839(15) -0.20537(14) 0.11576(9) 0.0254(3) Uani 1 1 d D . .
H47 H 1.4984 -0.2483 0.1175 0.030 Uiso 1 1 calc R . .
O5 O 1.31933(10) -0.12941(10) 0.17270(6) 0.0240(2) Uani 1 1 d D . .
C48A C 1.1324(7) 0.1638(17) 0.0684(5) 0.0197(13) Uani 0.50 1 d PDU A 1
C49A C 1.2538(7) 0.1527(10) 0.1010(3) 0.0212(12) Uani 0.50 1 d PDU A 1
H49A H 1.2714 0.1607 0.1557 0.025 Uiso 0.50 1 calc PR A 1
C50A C 1.3512(5) 0.1267(6) 0.0373(3) 0.0226(11) Uani 0.50 1 d PDU A 1
H50A H 1.4458 0.1152 0.0415 0.027 Uiso 0.50 1 calc PR A 1
C51A C 1.2841(6) 0.1219(7) -0.0288(3) 0.0273(13) Uani 0.50 1 d PDU A 1
H51A H 1.3252 0.1030 -0.0799 0.033 Uiso 0.50 1 calc PR A 1
O6A O 1.1476(6) 0.1478(7) -0.0130(5) 0.0264(12) Uani 0.50 1 d PDU A 1
C48B C 1.1416(10) 0.168(3) 0.0723(7) 0.0223(19) Uani 0.20 1 d PDU A 2
C49B C 1.1990(8) 0.1407(12) -0.0001(5) 0.0276(19) Uani 0.20 1 d PDU A 2
H49B H 1.1543 0.1328 -0.0474 0.033 Uiso 0.20 1 calc PR A 2
C50B C 1.3401(11) 0.126(3) 0.0078(6) 0.0231(19) Uani 0.20 1 d PDU A 2
H50B H 1.4060 0.1098 -0.0338 0.028 Uiso 0.20 1 calc PR A 2
C51B C 1.3612(5) 0.1385(7) 0.0847(4) 0.0190(13) Uani 0.20 1 d PDU A 2
H51B H 1.4479 0.1287 0.1076 0.023 Uiso 0.20 1 calc PR A 2
O6B O 1.2404(7) 0.1678(9) 0.1262(4) 0.0181(13) Uani 0.20 1 d PDU A 2
C48C C 1.1349(12) 0.157(2) 0.0624(8) 0.0163(18) Uani 0.30 1 d PDU A 3
C49C C 1.2597(11) 0.1528(15) 0.0827(5) 0.0177(16) Uani 0.30 1 d PDU A 3
H49C H 1.2870 0.1677 0.1336 0.021 Uiso 0.30 1 calc PR A 3
C50C C 1.3435(11) 0.122(2) 0.0130(5) 0.0202(19) Uani 0.30 1 d PDU A 3
H50C H 1.4376 0.1115 0.0088 0.024 Uiso 0.30 1 calc PR A 3
C51C C 1.2645(9) 0.1108(12) -0.0449(5) 0.0221(17) Uani 0.30 1 d PDU A 3
H51C H 1.2932 0.0928 -0.0985 0.027 Uiso 0.30 1 calc PR A 3
O6C O 1.1358(9) 0.1288(12) -0.0166(8) 0.0198(15) Uani 0.30 1 d PDU A 3

loop_
_atom_site_aniso_label
_atom_site_aniso_U_11
_atom_site_aniso_U_22
_atom_site_aniso_U_33
_atom_site_aniso_U_23
_atom_site_aniso_U_13
_atom_site_aniso_U_12
C1 0.0236(8) 0.0222(8) 0.0193(8) -0.0006(6) 0.0001(6) -0.0102(7)
C2 0.0250(8) 0.0195(8) 0.0259(8) -0.0032(6) 0.0043(6) -0.0079(7)
C3 0.0260(8) 0.0275(8) 0.0207(8) -0.0093(6) 0.0050(6) -0.0145(7)
C4 0.0232(8) 0.0266(8) 0.0160(7) -0.0036(6) 0.0023(6) -0.0141(7)
C5 0.0187(7) 0.0213(8) 0.0168(7) -0.0020(6) 0.0023(6) -0.0126(6)
C6 0.0200(7) 0.0201(7) 0.0162(7) -0.0021(6) 0.0021(6) -0.0121(6)
C7 0.0193(7) 0.0206(8) 0.0159(7) -0.0002(6) 0.0002(6) -0.0117(6)
C8 0.0183(7) 0.0201(7) 0.0142(7) -0.0010(6) 0.0012(6) -0.0112(6)
C9 0.0183(7) 0.0227(8) 0.0142(7) -0.0023(6) 0.0007(6) -0.0129(6)
C10 0.0206(7) 0.0202(8) 0.0176(7) -0.0053(6) 0.0010(6) -0.0092(6)
C11 0.0287(8) 0.0215(8) 0.0193(8) -0.0026(6) -0.0023(6) -0.0103(7)
C12 0.0284(9) 0.0249(8) 0.0177(8) -0.0023(6) -0.0044(6) -0.0034(7)
C13 0.0188(8) 0.0353(9) 0.0208(8) -0.0052(7) -0.0047(6) -0.0064(7)
O1 0.0192(5) 0.0294(6) 0.0194(5) -0.0035(4) -0.0005(4) -0.0114(5)
C14 0.0202(7) 0.0190(7) 0.0167(7) -0.0036(6) 0.0039(6) -0.0093(6)
C15 0.0245(8) 0.0230(8) 0.0178(7) -0.0040(6) -0.0002(6) -0.0120(7)
C16 0.0260(8) 0.0243(8) 0.0147(7) -0.0026(6) -0.0016(6) -0.0076(7)
C17 0.0291(8) 0.0298(9) 0.0127(7) 0.0031(6) 0.0011(6) -0.0117(7)
O2 0.0236(6) 0.0297(6) 0.0159(5) 0.0004(4) 0.0010(4) -0.0155(5)
C18 0.0173(7) 0.0217(8) 0.0185(7) -0.0042(6) 0.0034(6) -0.0082(6)
C19 0.0238(8) 0.0192(8) 0.0182(7) 0.0011(6) 0.0004(6) -0.0094(6)
C20 0.0188(7) 0.0169(7) 0.0215(8) -0.0014(6) -0.0027(6) -0.0046(6)
C21 0.0140(7) 0.0189(7) 0.0207(8) -0.0053(6) 0.0013(6) -0.0055(6)
C22 0.0170(7) 0.0175(7) 0.0176(7) -0.0053(6) 0.0022(6) -0.0087(6)
C23 0.0176(7) 0.0202(8) 0.0191(7) -0.0042(6) 0.0030(6) -0.0109(6)
C24 0.0237(8) 0.0268(8) 0.0179(7) -0.0022(6) 0.0014(6) -0.0147(7)
C25 0.0274(8) 0.0308(9) 0.0192(8) 0.0033(6) -0.0023(6) -0.0166(7)
C26 0.0248(8) 0.0197(8) 0.0279(9) 0.0039(6) -0.0043(7) -0.0100(7)
C27 0.0205(8) 0.0187(8) 0.0249(8) -0.0021(6) -0.0003(6) -0.0080(6)
C28 0.0154(7) 0.0182(7) 0.0184(7) -0.0035(6) -0.0009(6) -0.0079(6)
C29 0.0156(7) 0.0189(7) 0.0147(7) -0.0042(6) 0.0021(5) -0.0071(6)
C30 0.0165(7) 0.0166(7) 0.0153(7) -0.0036(5) -0.0002(5) -0.0078(6)
C31 0.0163(7) 0.0163(7) 0.0170(7) -0.0054(6) 0.0013(5) -0.0082(6)
C32 0.0174(7) 0.0182(7) 0.0154(7) -0.0043(6) 0.0003(6) -0.0083(6)
C33 0.0168(7) 0.0169(7) 0.0176(7) -0.0041(6) 0.0021(6) -0.0087(6)
C34 0.0176(7) 0.0184(7) 0.0203(7) -0.0028(6) -0.0011(6) -0.0100(6)
C35 0.0183(7) 0.0205(8) 0.0187(7) -0.0023(6) 0.0000(6) -0.0123(6)
C36 0.0183(7) 0.0251(8) 0.0191(7) -0.0007(6) 0.0015(6) -0.0113(6)
C37 0.0209(8) 0.0266(8) 0.0244(8) -0.0015(6) 0.0042(6) -0.0061(6)
C38 0.0180(8) 0.0486(11) 0.0288(9) -0.0042(8) 0.0044(7) -0.0066(8)
C39 0.0265(9) 0.0666(12) 0.0338(9) -0.0084(9) 0.0081(7) -0.0307(9)
O3 0.0290(6) 0.0411(7) 0.0332(6) -0.0117(5) 0.0091(5) -0.0244(5)
C40 0.0239(8) 0.0176(7) 0.0176(7) -0.0009(6) 0.0004(6) -0.0077(6)
C41 0.0282(8) 0.0241(8) 0.0270(9) 0.0018(7) 0.0098(7) -0.0105(7)
C42 0.0301(9) 0.0307(9) 0.0209(8) 0.0005(7) 0.0101(7) -0.0028(8)
C43 0.0340(9) 0.0257(9) 0.0208(8) -0.0076(7) 0.0045(7) -0.0036(7)
O4 0.0277(6) 0.0224(6) 0.0225(6) -0.0058(4) 0.0026(5) -0.0104(5)
C44 0.0160(7) 0.0155(7) 0.0200(7) 0.0010(6) -0.0013(6) -0.0056(6)
C45 0.0249(8) 0.0274(9) 0.0302(9) -0.0121(7) -0.0025(7) -0.0094(7)
C46 0.0304(9) 0.0274(9) 0.0301(9) -0.0147(7) 0.0050(7) -0.0055(7)
C47 0.0198(8) 0.0194(8) 0.0325(9) -0.0069(7) 0.0072(7) -0.0036(6)
O5 0.0172(5) 0.0246(6) 0.0266(6) -0.0067(5) -0.0008(4) -0.0050(5)
C48A 0.024(2) 0.015(2) 0.017(2) -0.0009(18) 0.0022(17) -0.0061(18)
C49A 0.023(2) 0.0171(19) 0.023(2) -0.003(2) 0.0047(19) -0.0083(16)
C50A 0.0218(17) 0.0186(16) 0.026(2) -0.002(2) 0.0054(18) -0.0078(13)
C51A 0.026(2) 0.0257(18) 0.024(2) -0.0020(18) 0.0092(18) -0.0060(16)
O6A 0.027(2) 0.026(2) 0.0216(18) -0.0024(16) 0.0066(15) -0.0066(16)
C48B 0.014(3) 0.021(3) 0.024(3) -0.001(3) 0.004(3) -0.001(3)
C49B 0.017(3) 0.026(3) 0.028(3) 0.000(3) 0.006(3) 0.000(3)
C50B 0.014(3) 0.022(3) 0.027(3) -0.001(3) 0.007(3) -0.002(3)
C51B 0.011(3) 0.019(3) 0.025(3) -0.001(2) 0.006(2) -0.006(2)
O6B 0.010(2) 0.020(3) 0.025(3) -0.002(2) 0.003(2) -0.0073(19)
C48C 0.015(3) 0.019(3) 0.013(3) 0.001(2) 0.006(2) -0.006(2)
C49C 0.018(3) 0.020(3) 0.013(3) 0.001(3) 0.007(2) -0.007(2)
C50C 0.018(3) 0.022(3) 0.015(3) 0.000(3) 0.010(2) -0.004(2)
C51C 0.017(3) 0.026(3) 0.017(3) -0.003(2) 0.007(2) -0.004(2)
O6C 0.017(2) 0.025(3) 0.015(2) -0.004(2) 0.0067(18) -0.0063(19)

loop_
_atom_type_symbol
_atom_type_description
_atom_type_scat_dispersion_real
_atom_type_scat_dispersion_imag
_atom_type_scat_source
C C 0.0033 0.0016 'International Tables Vol C Tables 4.2.6.8 and 6.1.1.4'
H H 0.0000 0.0000 'International Tables Vol C Tables 4.2.6.8 and 6.1.1.4'
O O 0.0106 0.0060 'International Tables Vol C Tables 4.2.6.8 and 6.1.1.4'

loop_
_geom_angle_atom_site_label_1
_geom_angle_atom_site_label_2
_geom_angle_atom_site_label_3
_geom_angle
_geom_angle_site_symmetry_1
_geom_angle_site_symmetry_3
C2 C1 C6 121.60(14) . .
C2 C1 H1 119.2 . .
C6 C1 H1 119.2 . .
C1 C2 C3 120.18(14) . .
C1 C2 H2 119.9 . .
C3 C2 H2 119.9 . .
C4 C3 C2 120.63(14) . .
C4 C3 H3 119.7 . .
C2 C3 H3 119.7 . .
C3 C4 C5 121.35(14) . .
C3 C4 H4 119.3 . .
C5 C4 H4 119.3 . .
C9 C5 C6 119.73(13) 2_566 .
C9 C5 C4 122.34(13) 2_566 .
C6 C5 C4 117.90(13) . .
C7 C6 C1 121.70(13) . .
C7 C6 C5 120.03(13) . .
C1 C6 C5 118.27(13) . .
C6 C7 C8 120.87(13) . .
C6 C7 C10 116.46(13) . .
C8 C7 C10 122.53(13) . .
C7 C8 C9 122.15(13) . .
C7 C8 C8 119.06(16) . 2_566
C9 C8 C8 118.78(16) . 2_566
C5 C9 C8 121.10(13) 2_566 .
C5 C9 C14 117.34(12) 2_566 .
C8 C9 C14 121.14(13) . .
C11 C10 O1 109.70(13) . .
C11 C10 C7 135.35(14) . .
O1 C10 C7 114.21(12) . .
C10 C11 C12 106.71(14) . .
C10 C11 H11 126.6 . .
C12 C11 H11 126.6 . .
C13 C12 C11 106.67(14) . .
C13 C12 H12 126.7 . .
C11 C12 H12 126.7 . .
C12 C13 O1 110.60(14) . .
C12 C13 H13 124.7 . .
O1 C13 H13 124.7 . .
C13 O1 C10 106.31(12) . .
C15 C14 O2 109.90(12) . .
C15 C14 C9 136.24(14) . .
O2 C14 C9 113.42(12) . .
C14 C15 C16 106.64(13) . .
C14 C15 H15 126.7 . .
C16 C15 H15 126.7 . .
C17 C16 C15 106.41(13) . .
C17 C16 H16 126.8 . .
C15 C16 H16 126.8 . .
C16 C17 O2 110.84(13) . .
C16 C17 H17 124.6 . .
O2 C17 H17 124.6 . .
C17 O2 C14 106.18(12) . .
C19 C18 C30 121.52(14) . .
C19 C18 H18 119.2 . .
C30 C18 H18 119.2 . .
C18 C19 C20 120.13(14) . .
C18 C19 H19 119.9 . .
C20 C19 H19 119.9 . .
C21 C20 C19 120.81(14) . .
C21 C20 H20 119.6 . .
C19 C20 H20 119.6 . .
C20 C21 C31 121.25(13) . .
C20 C21 H21 119.4 . .
C31 C21 H21 119.4 . .
C31 C22 C33 120.50(13) . .
C31 C22 C36 119.33(13) . .
C33 C22 C36 119.99(13) . .
C35 C23 C33 120.45(13) . .
C35 C23 C40 119.06(13) . .
C33 C23 C40 120.24(13) . .
C25 C24 C35 121.33(14) . .
C25 C24 H24 119.3 . .
C35 C24 H24 119.3 . .
C24 C25 C26 120.87(14) . .
C24 C25 H25 119.6 . .
C26 C25 H25 119.6 . .
C27 C26 C25 120.22(15) . .
C27 C26 H26 119.9 . .
C25 C26 H26 119.9 . .
C26 C27 C34 120.97(14) . .
C26 C27 H27 119.5 . .
C34 C27 H27 119.5 . .
C34 C28 C32 120.62(13) . .
C34 C28 C44 118.43(13) . .
C32 C28 C44 120.82(13) . .
C30 C29 C32 120.66(13) . .
C30 C29 C48A 117.4(6) . .
C32 C29 C48A 121.6(6) . .
C30 C29 C48C 117.6(9) . .
C32 C29 C48C 121.8(9) . .
C48A C29 C48C 4.5(11) . .
C30 C29 C48B 117.3(11) . .
C32 C29 C48B 120.9(10) . .
C48A C29 C48B 4.9(9) . .
C48C C29 C48B 9.4(9) . .
C29 C30 C18 121.96(13) . .
C29 C30 C31 119.68(13) . .
C18 C30 C31 118.31(12) . .
C22 C31 C21 122.78(13) . .
C22 C31 C30 119.56(13) . .
C21 C31 C30 117.66(13) . .
C29 C32 C28 123.45(13) . .
C29 C32 C33 118.50(13) . .
C28 C32 C33 118.05(13) . .
C23 C33 C22 122.92(13) . .
C23 C33 C32 118.68(13) . .
C22 C33 C32 118.39(13) . .
C28 C34 C27 121.68(13) . .
C28 C34 C35 119.74(13) . .
C27 C34 C35 118.52(13) . .
C23 C35 C24 123.07(13) . .
C23 C35 C34 119.37(13) . .
C24 C35 C34 117.55(13) . .
C37 C36 O3 109.79(13) . .
C37 C36 C22 134.75(14) . .
O3 C36 C22 115.34(13) . .
C36 C37 C38 107.20(15) . .
C36 C37 H37 126.4 . .
C38 C37 H37 126.4 . .
C39 C38 C37 106.00(15) . .
C39 C38 H38 127.0 . .
C37 C38 H38 127.0 . .
C38 C39 O3 111.50(15) . .
C38 C39 H39 124.2 . .
O3 C39 H39 124.2 . .
C36 O3 C39 105.49(13) . .
C41 C40 O4 109.73(13) . .
C41 C40 C23 135.13(14) . .
O4 C40 C23 115.01(12) . .
C40 C41 C42 106.60(15) . .
C40 C41 H41 126.7 . .
C42 C41 H41 126.7 . .
C43 C42 C41 106.69(14) . .
C43 C42 H42 126.7 . .
C41 C42 H42 126.7 . .
C42 C43 O4 110.68(14) . .
C42 C43 H43 124.7 . .
O4 C43 H43 124.7 . .
C43 O4 C40 106.28(12) . .
C45 C44 O5 109.47(11) . .
C45 C44 C28 132.33(13) . .
O5 C44 C28 118.06(11) . .
C44 C45 C46 106.75(13) . .
C44 C45 H45 126.6 . .
C46 C45 H45 126.6 . .
C47 C46 C45 106.81(12) . .
C47 C46 H46 126.6 . .
C45 C46 H46 126.6 . .
C46 C47 O5 110.46(12) . .
C46 C47 H47 124.8 . .
O5 C47 H47 124.8 . .
C47 O5 C44 106.51(10) . .
C49A C48A O6A 109.44(12) . .
C49A C48A C29 130.3(6) . .
O6A C48A C29 119.9(6) . .
C48A C49A C50A 106.78(14) . .
C48A C49A H49A 126.6 . .
C50A C49A H49A 126.6 . .
C51A C50A C49A 106.79(13) . .
C51A C50A H50A 126.6 . .
C49A C50A H50A 126.6 . .
C50A C51A O6A 110.46(13) . .
C50A C51A H51A 124.8 . .
O6A C51A H51A 124.8 . .
C51A O6A C48A 106.46(12) . .
C49B C48B O6B 109.45(12) . .
C49B C48B C29 133.5(6) . .
O6B C48B C29 117.0(6) . .
C48B C49B C50B 106.75(14) . .
C48B C49B H49B 126.6 . .
C50B C49B H49B 126.6 . .
C51B C50B C49B 106.77(14) . .
C51B C50B H50B 126.6 . .
C49B C50B H50B 126.6 . .
C50B C51B O6B 110.45(13) . .
C50B C51B H51B 124.8 . .
O6B C51B H51B 124.8 . .
C51B O6B C48B 106.49(12) . .
C49C C48C O6C 109.44(12) . .
C49C C48C C29 133.2(9) . .
O6C C48C C29 116.6(8) . .
C48C C49C C50C 106.77(14) . .
C48C C49C H49C 126.6 . .
C50C C49C H49C 126.6 . .
C51C C50C C49C 106.80(13) . .
C51C C50C H50C 126.6 . .
C49C C50C H50C 126.6 . .
C50C C51C O6C 110.47(13) . .
C50C C51C H51C 124.8 . .
O6C C51C H51C 124.8 . .
C51C O6C C48C 106.48(12) . .

loop_
_geom_bond_atom_site_label_1
_geom_bond_atom_site_label_2
_geom_bond_distance
_geom_bond_site_symmetry_2
C1 C2 1.356(2) .
C1 C6 1.434(2) .
C1 H1 0.9500 .
C2 C3 1.419(2) .
C2 H2 0.9500 .
C3 C4 1.356(2) .
C3 H3 0.9500 .
C4 C5 1.440(2) .
C4 H4 0.9500 .
C5 C9 1.399(2) 2_566
C5 C6 1.439(2) .
C6 C7 1.402(2) .
C7 C8 1.424(2) .
C7 C10 1.482(2) .
C8 C9 1.427(2) .
C8 C8 1.456(3) 2_566
C9 C5 1.399(2) 2_566
C9 C14 1.483(2) .
C10 C11 1.351(2) .
C10 O1 1.3824(18) .
C11 C12 1.428(2) .
C11 H11 0.9500 .
C12 C13 1.343(2) .
C12 H12 0.9500 .
C13 O1 1.3689(18) .
C13 H13 0.9500 .
C14 C15 1.349(2) .
C14 O2 1.3810(17) .
C15 C16 1.432(2) .
C15 H15 0.9500 .
C16 C17 1.341(2) .
C16 H16 0.9500 .
C17 O2 1.3675(18) .
C17 H17 0.9500 .
C18 C19 1.354(2) .
C18 C30 1.433(2) .
C18 H18 0.9500 .
C19 C20 1.418(2) .
C19 H19 0.9500 .
C20 C21 1.358(2) .
C20 H20 0.9500 .
C21 C31 1.438(2) .
C21 H21 0.9500 .
C22 C31 1.404(2) .
C22 C33 1.428(2) .
C22 C36 1.474(2) .
C23 C35 1.403(2) .
C23 C33 1.428(2) .
C23 C40 1.476(2) .
C24 C25 1.356(2) .
C24 C35 1.436(2) .
C24 H24 0.9500 .
C25 C26 1.416(2) .
C25 H25 0.9500 .
C26 C27 1.358(2) .
C26 H26 0.9500 .
C27 C34 1.438(2) .
C27 H27 0.9500 .
C28 C34 1.403(2) .
C28 C32 1.426(2) .
C28 C44 1.4693(18) .
C29 C30 1.4013(19) .
C29 C32 1.426(2) .
C29 C48A 1.447(5) .
C29 C48C 1.509(8) .
C29 C48B 1.513(5) .
C30 C31 1.4433(19) .
C32 C33 1.4485(19) .
C34 C35 1.440(2) .
C36 C37 1.349(2) .
C36 O3 1.3739(18) .
C37 C38 1.422(2) .
C37 H37 0.9500 .
C38 C39 1.330(3) .
C38 H38 0.9500 .
C39 O3 1.375(2) .
C39 H39 0.9500 .
C40 C41 1.352(2) .
C40 O4 1.3801(18) .
C41 C42 1.426(2) .
C41 H41 0.9500 .
C42 C43 1.341(2) .
C42 H42 0.9500 .
C43 O4 1.3661(19) .
C43 H43 0.9500 .
C44 C45 1.3439(19) .
C44 O5 1.3783(16) .
C45 C46 1.4296(19) .
C45 H45 0.9500 .
C46 C47 1.329(2) .
C46 H46 0.9500 .
C47 O5 1.3688(15) .
C47 H47 0.9500 .
C48A C49A 1.344(2) .
C48A O6A 1.3791(18) .
C49A C50A 1.429(2) .
C49A H49A 0.9500 .
C50A C51A 1.329(2) .
C50A H50A 0.9500 .
C51A O6A 1.3692(17) .
C51A H51A 0.9500 .
C48B C49B 1.344(2) .
C48B O6B 1.3788(18) .
C49B C50B 1.430(2) .
C49B H49B 0.9500 .
C50B C51B 1.329(2) .
C50B H50B 0.9500 .
C51B O6B 1.3690(17) .
C51B H51B 0.9500 .
C48C C49C 1.344(2) .
C48C O6C 1.3789(18) .
C49C C50C 1.429(2) .
C49C H49C 0.9500 .
C50C C51C 1.329(2) .
C50C H50C 0.9500 .
C51C O6C 1.3691(17) .
C51C H51C 0.9500 .

loop_
_geom_torsion_atom_site_label_1
_geom_torsion_atom_site_label_2
_geom_torsion_atom_site_label_3
_geom_torsion_atom_site_label_4
_geom_torsion
_geom_torsion_site_symmetry_1
_geom_torsion_site_symmetry_4
C6 C1 C2 C3 -1.4(2) . .
C1 C2 C3 C4 -1.2(2) . .
C2 C3 C4 C5 2.0(2) . .
C3 C4 C5 C9 -178.46(14) . 2_566
C3 C4 C5 C6 -0.3(2) . .
C2 C1 C6 C7 -177.68(14) . .
C2 C1 C6 C5 3.1(2) . .
C9 C5 C6 C7 -3.2(2) 2_566 .
C4 C5 C6 C7 178.52(13) . .
C9 C5 C6 C1 176.01(13) 2_566 .
C4 C5 C6 C1 -2.24(19) . .
C1 C6 C7 C8 178.08(13) . .
C5 C6 C7 C8 -2.7(2) . .
C1 C6 C7 C10 -6.0(2) . .
C5 C6 C7 C10 173.18(13) . .
C6 C7 C8 C9 -176.13(13) . .
C10 C7 C8 C9 8.2(2) . .
C6 C7 C8 C8 4.6(2) . 2_566
C10 C7 C8 C8 -171.01(16) . 2_566
C7 C8 C9 C5 -174.06(13) . 2_566
C8 C8 C9 C5 5.2(2) 2_566 2_566
C7 C8 C9 C14 13.6(2) . .
C8 C8 C9 C14 -167.12(15) 2_566 .
C6 C7 C10 C11 76.0(2) . .
C8 C7 C10 C11 -108.2(2) . .
C6 C7 C10 O1 -92.84(15) . .
C8 C7 C10 O1 82.97(17) . .
O1 C10 C11 C12 -1.16(17) . .
C7 C10 C11 C12 -170.39(16) . .
C10 C11 C12 C13 0.63(18) . .
C11 C12 C13 O1 0.15(18) . .
C12 C13 O1 C10 -0.84(17) . .
C11 C10 O1 C13 1.25(16) . .
C7 C10 O1 C13 172.97(12) . .
C5 C9 C14 C15 75.3(2) 2_566 .
C8 C9 C14 C15 -112.1(2) . .
C5 C9 C14 O2 -96.06(15) 2_566 .
C8 C9 C14 O2 76.52(16) . .
O2 C14 C15 C16 -1.04(16) . .
C9 C14 C15 C16 -172.60(16) . .
C14 C15 C16 C17 0.30(17) . .
C15 C16 C17 O2 0.57(17) . .
C16 C17 O2 C14 -1.19(17) . .
C15 C14 O2 C17 1.38(16) . .
C9 C14 O2 C17 175.02(12) . .
C30 C18 C19 C20 0.7(2) . .
C18 C19 C20 C21 2.7(2) . .
C19 C20 C21 C31 -1.2(2) . .
C35 C24 C25 C26 -2.1(2) . .
C24 C25 C26 C27 4.2(2) . .
C25 C26 C27 C34 0.2(2) . .
C32 C29 C30 C18 178.55(13) . .
C48A C29 C30 C18 4.7(6) . .
C48C C29 C30 C18 -0.3(8) . .
C48B C29 C30 C18 10.3(6) . .
C32 C29 C30 C31 -3.9(2) . .
C48A C29 C30 C31 -177.7(6) . .
C48C C29 C30 C31 177.3(8) . .
C48B C29 C30 C31 -172.1(6) . .
C19 C18 C30 C29 172.26(14) . .
C19 C18 C30 C31 -5.4(2) . .
C33 C22 C31 C21 179.86(13) . .
C36 C22 C31 C21 4.7(2) . .
C33 C22 C31 C30 -1.0(2) . .
C36 C22 C31 C30 -176.20(13) . .
C20 C21 C31 C22 175.67(14) . .
C20 C21 C31 C30 -3.4(2) . .
C29 C30 C31 C22 9.8(2) . .
C18 C30 C31 C22 -172.58(13) . .
C29 C30 C31 C21 -171.11(12) . .
C18 C30 C31 C21 6.56(19) . .
C30 C29 C32 C28 170.07(13) . .
C48A C29 C32 C28 -16.4(6) . .
C48C C29 C32 C28 -11.1(8) . .
C48B C29 C32 C28 -22.1(9) . .
C30 C29 C32 C33 -10.4(2) . .
C48A C29 C32 C33 163.2(6) . .
C48C C29 C32 C33 168.5(8) . .
C48B C29 C32 C33 157.5(8) . .
C34 C28 C32 C29 167.56(13) . .
C44 C28 C32 C29 -16.7(2) . .
C34 C28 C32 C33 -12.0(2) . .
C44 C28 C32 C33 163.77(13) . .
C35 C23 C33 C22 169.90(13) . .
C40 C23 C33 C22 -15.9(2) . .
C35 C23 C33 C32 -11.1(2) . .
C40 C23 C33 C32 163.07(13) . .
C31 C22 C33 C23 165.84(13) . .
C36 C22 C33 C23 -19.0(2) . .
C31 C22 C33 C32 -13.1(2) . .
C36 C22 C33 C32 161.98(13) . .
C29 C32 C33 C23 -160.26(13) . .
C28 C32 C33 C23 19.33(19) . .
C29 C32 C33 C22 18.76(19) . .
C28 C32 C33 C22 -161.65(13) . .
C32 C28 C34 C27 179.26(13) . .
C44 C28 C34 C27 3.4(2) . .
C32 C28 C34 C35 -3.7(2) . .
C44 C28 C34 C35 -179.53(12) . .
C26 C27 C34 C28 170.68(14) . .
C26 C27 C34 C35 -6.4(2) . .
C33 C23 C35 C24 176.59(13) . .
C40 C23 C35 C24 2.3(2) . .
C33 C23 C35 C34 -4.6(2) . .
C40 C23 C35 C34 -178.86(13) . .
C25 C24 C35 C23 174.68(14) . .
C25 C24 C35 C34 -4.2(2) . .
C28 C34 C35 C23 12.2(2) . .
C27 C34 C35 C23 -170.64(13) . .
C28 C34 C35 C24 -168.94(13) . .
C27 C34 C35 C24 8.23(19) . .
C31 C22 C36 C37 -60.7(2) . .
C33 C22 C36 C37 124.10(19) . .
C31 C22 C36 O3 114.76(15) . .
C33 C22 C36 O3 -60.42(18) . .
O3 C36 C37 C38 1.24(18) . .
C22 C36 C37 C38 176.90(16) . .
C36 C37 C38 C39 -0.50(19) . .
C37 C38 C39 O3 -0.4(2) . .
C37 C36 O3 C39 -1.47(17) . .
C22 C36 O3 C39 -178.06(13) . .
C38 C39 O3 C36 1.17(19) . .
C35 C23 C40 C41 -64.4(2) . .
C33 C23 C40 C41 121.30(19) . .
C35 C23 C40 O4 110.82(15) . .
C33 C23 C40 O4 -63.45(18) . .
O4 C40 C41 C42 1.11(17) . .
C23 C40 C41 C42 176.54(16) . .
C40 C41 C42 C43 -0.23(18) . .
C41 C42 C43 O4 -0.75(19) . .
C42 C43 O4 C40 1.42(17) . .
C41 C40 O4 C43 -1.56(16) . .
C23 C40 O4 C43 -178.00(12) . .
C34 C28 C44 C45 109.64(19) . .
C32 C28 C44 C45 -66.2(2) . .
C34 C28 C44 O5 -65.43(18) . .
C32 C28 C44 O5 118.70(14) . .
O5 C44 C45 C46 -0.72(18) . .
C28 C44 C45 C46 -176.11(16) . .
C44 C45 C46 C47 0.29(19) . .
C45 C46 C47 O5 0.25(19) . .
C46 C47 O5 C44 -0.69(17) . .
C45 C44 O5 C47 0.87(16) . .
C28 C44 O5 C47 177.01(12) . .
C30 C29 C48A C49A 110.9(14) . .
C32 C29 C48A C49A -62.9(18) . .
C48C C29 C48A C49A -156(19) . .
C48B C29 C48A C49A 21(17) . .
C30 C29 C48A O6A -60.7(14) . .
C32 C29 C48A O6A 125.5(10) . .
C48C C29 C48A O6A 32(17) . .
C48B C29 C48A O6A -151(19) . .
O6A C48A C49A C50A -0.8(13) . .
C29 C48A C49A C50A -173.1(13) . .
C48A C49A C50A C51A -0.8(10) . .
C49A C50A C51A O6A 2.2(7) . .
C50A C51A O6A C48A -2.7(9) . .
C49A C48A O6A C51A 2.1(13) . .
C29 C48A O6A C51A 175.3(11) . .
C30 C29 C48B C49B -67(3) . .
C32 C29 C48B C49B 125(3) . .
C48A C29 C48B C49B 25(16) . .
C48C C29 C48B C49B 27(7) . .
C30 C29 C48B O6B 109.7(19) . .
C32 C29 C48B O6B -59(2) . .
C48A C29 C48B O6B -158(20) . .
C48C C29 C48B O6B -157(11) . .
O6B C48B C49B C50B -1(2) . .
C29 C48B C49B C50B 176(3) . .
C48B C49B C50B C51B 3(2) . .
C49B C50B C51B O6B -3(2) . .
C50B C51B O6B C48B 2(2) . .
C49B C48B O6B C51B 0(2) . .
C29 C48B O6B C51B -178.0(18) . .
C30 C29 C48C C49C 104(2) . .
C32 C29 C48C C49C -75(2) . .
C48A C29 C48C C49C 14(16) . .
C48B C29 C48C C49C 13(8) . .
C30 C29 C48C O6C -65.2(18) . .
C32 C29 C48C O6C 115.9(13) . .
C48A C29 C48C O6C -155(19) . .
C48B C29 C48C O6C -156(11) . .
O6C C48C C49C C50C 0(2) . .
C29 C48C C49C C50C -169(2) . .
C48C C49C C50C C51C 1(2) . .
C49C C50C C51C O6C -1.7(17) . .
C50C C51C O6C C48C 1.9(16) . .
C49C C48C O6C C51C -1.3(18) . .
C29 C48C O6C C51C 170.3(14) . .
